data_7019929
loop_
_publ_author_name
'Li, Yang'
'Wilson, Justin J.'
'Do, Loi H.'
'Apfel, Ulf-Peter'
'Lippard, Stephen J.'

_publ_section_title
;
 A C(2)-symmetric, basic Fe(iii) carboxylate complex derived from a novel
 triptycene-based chelating carboxylate ligand.
;
_journal_issue 31
_journal_name_full 'Dalton transactions (Cambridge, England : 2003)'
_journal_page_first 9272
_journal_page_last 9275
_journal_paper_doi 10.1039/c2dt31260c
_journal_volume 41
_journal_year 2012
_chemical_formula_sum 'C66 H40 Cl4 N2 O8'
_chemical_formula_weight 1130.80
_chemical_name_systematic
;
?
;
_space_group_IT_number 2
_symmetry_cell_setting triclinic
_symmetry_space_group_name_Hall '-P 1'
_symmetry_space_group_name_H-M 'P -1'
_atom_sites_solution_hydrogens geom
_atom_sites_solution_primary direct
_atom_sites_solution_secondary difmap
_audit_creation_method SHELXL-97
_cell_angle_alpha 85.563(2)
_cell_angle_beta 80.664(2)
_cell_angle_gamma 84.676(2)
_cell_formula_units_Z 2
_cell_length_a 11.9567(16)
_cell_length_b 13.8268(19)
_cell_length_c 16.050(2)
_cell_measurement_reflns_used 6700
_cell_measurement_temperature 100(2)
_cell_measurement_theta_max 0.00
_cell_measurement_theta_min 0.00
_cell_volume 2601.7(6)
_computing_cell_refinement 'Bruker SMART'
_computing_data_collection 'Bruker SMART'
_computing_data_reduction 'Bruker SAINT'
_computing_molecular_graphics 'Bruker SHELXTL'
_computing_publication_material 'Bruker SHELXTL'
_computing_structure_refinement 'SHELXL-97 (Sheldrick, 2008)'
_computing_structure_solution 'SHELXS-97 (Sheldrick, 2008)'
_diffrn_ambient_temperature 100(2)
_diffrn_measured_fraction_theta_full 0.999
_diffrn_measured_fraction_theta_max 0.999
_diffrn_measurement_device_type 'CCD area detector'
_diffrn_measurement_method 'phi and omega scans'
_diffrn_radiation_monochromator graphite
_diffrn_radiation_source 'fine-focus sealed tube'
_diffrn_radiation_type MoK\a
_diffrn_radiation_wavelength 0.71073
_diffrn_reflns_av_R_equivalents 0.0540
_diffrn_reflns_av_sigmaI/netI 0.0512
_diffrn_reflns_limit_h_max 14
_diffrn_reflns_limit_h_min -14
_diffrn_reflns_limit_k_max 16
_diffrn_reflns_limit_k_min -16
_diffrn_reflns_limit_l_max 19
_diffrn_reflns_limit_l_min -19
_diffrn_reflns_number 41574
_diffrn_reflns_theta_full 25.13
_diffrn_reflns_theta_max 25.13
_diffrn_reflns_theta_min 1.48
_exptl_absorpt_coefficient_mu 0.292
_exptl_absorpt_correction_T_max 0.9856
_exptl_absorpt_correction_T_min 0.9714
_exptl_absorpt_correction_type multi-scan
_exptl_absorpt_process_details 'Blessing, 1995'
_exptl_crystal_colour colorless
_exptl_crystal_density_diffrn 1.443
_exptl_crystal_density_meas ?
_exptl_crystal_density_method 'not measured'
_exptl_crystal_description block
_exptl_crystal_F_000 1164
_exptl_crystal_size_max 0.10
_exptl_crystal_size_mid 0.07
_exptl_crystal_size_min 0.05
_refine_diff_density_max 1.251
_refine_diff_density_min -0.780
_refine_diff_density_rms 0.085
_refine_ls_extinction_method none
_refine_ls_goodness_of_fit_ref 1.049
_refine_ls_hydrogen_treatment mixed
_refine_ls_matrix_type full
_refine_ls_number_parameters 727
_refine_ls_number_reflns 9300
_refine_ls_number_restraints 0
_refine_ls_restrained_S_all 1.049
_refine_ls_R_factor_all 0.0895
_refine_ls_R_factor_gt 0.0568
_refine_ls_shift/su_max 0.000
_refine_ls_shift/su_mean 0.000
_refine_ls_structure_factor_coef Fsqd
_refine_ls_weighting_details 'calc w=1/[\s^2^(Fo^2^)+(0.0848P)^2^+2.6679P] where P=(Fo^2^+2Fc^2^)/3'
_refine_ls_weighting_scheme calc
_refine_ls_wR_factor_gt 0.1435
_refine_ls_wR_factor_ref 0.1661
_reflns_number_gt 6576
_reflns_number_total 9300
_reflns_threshold_expression >2sigma(I)
_cod_data_source_file c2dt31260c.txt
_cod_data_source_block H2L2Ph4
_cod_depositor_comments
;
The following automatic conversions were performed:

'_symmetry_cell_setting' value 'Triclinic' changed to 'triclinic'
according to /home/saulius/struct/CIF-dictionaries/cif_core.dic
dictionary named 'cif_core.dic' version 2.4.1 from 2010-06-29.

Automatic conversion script
Id: cif_fix_values 1891 2012-01-12 08:04:46Z andrius 

The following automatic conversions were performed:

'_exptl_crystal_density_meas' value 'not measured' was changed to '?'
- the value is perceived as not measured.

Automatic conversion script
Id: cif_fix_values 3008 2015-01-20 13:52:24Z robertas 
;
_cod_original_cell_volume 2601.8(6)
_cod_original_sg_symbol_H-M P-1
_cod_database_code 7019929

loop_
_symmetry_equiv_pos_as_xyz
'x, y, z'
'-x, -y, -z'

loop_
_atom_site_label
_atom_site_type_symbol
_atom_site_fract_x
_atom_site_fract_y
_atom_site_fract_z
_atom_site_U_iso_or_equiv
_atom_site_adp_type
_atom_site_occupancy
_atom_site_symmetry_multiplicity
_atom_site_calc_flag
_atom_site_refinement_flags
O6 O 0.71932(18) 0.66807(15) -0.12929(14) 0.0207(5) Uani 1 1 d .
O8 O 0.7987(2) 0.33220(16) 0.09625(15) 0.0269(6) Uani 1 1 d .
O5 O 0.56425(17) 0.78223(15) 0.05495(14) 0.0187(5) Uani 1 1 d .
O2 O 0.35560(18) 0.46049(15) 0.47285(14) 0.0199(5) Uani 1 1 d .
O3 O 0.7432(2) 0.42509(17) 0.28871(15) 0.0266(6) Uani 1 1 d .
O4 O 0.7005(2) 0.27933(17) 0.25728(16) 0.0293(6) Uani 1 1 d .
H4O H 0.738(4) 0.290(3) 0.203(3) 0.044 Uiso 1 1 d .
O1 O 0.38601(17) 0.67334(15) 0.33029(13) 0.0178(5) Uani 1 1 d .
O7 O 0.8102(2) 0.48518(17) 0.12731(16) 0.0265(6) Uani 1 1 d .
H7O H 0.797(3) 0.460(3) 0.182(3) 0.040 Uiso 1 1 d .
N1 N 0.4941(2) 0.48667(19) 0.36176(17) 0.0202(6) Uani 1 1 d .
C46 C 0.7843(3) 0.5795(2) -0.1247(2) 0.0192(7) Uani 1 1 d .
C12 C 0.1962(3) 0.7237(2) 0.3558(2) 0.0220(7) Uani 1 1 d .
C10 C 0.1198(3) 0.8758(2) 0.2990(2) 0.0221(7) Uani 1 1 d .
H10 H 0.0567 0.9209 0.2918 0.026 Uiso 1 1 calc R
C62 C 1.0700(3) 0.1211(3) -0.0661(2) 0.0265(8) Uani 1 1 d .
H62 H 1.1118 0.0593 -0.0653 0.032 Uiso 1 1 calc R
C45 C 0.6729(3) 0.6807(2) -0.0464(2) 0.0195(7) Uani 1 1 d .
N2 N 0.7023(2) 0.61382(19) 0.00834(17) 0.0207(6) Uani 1 1 d .
C48 C 0.8987(3) 0.4408(2) -0.1652(2) 0.0215(7) Uani 1 1 d .
H48 H 0.9434 0.4033 -0.2075 0.026 Uiso 1 1 calc R
C13 C 0.3045(3) 0.7469(2) 0.3157(2) 0.0178(7) Uani 1 1 d .
C43 C 0.5246(3) 0.8190(2) -0.0781(2) 0.0203(7) Uani 1 1 d .
H43 H 0.5282 0.8186 -0.1376 0.024 Uiso 1 1 calc R
C17 C 0.3969(3) 0.5170(2) 0.4029(2) 0.0189(7) Uani 1 1 d .
C51 C 0.7740(3) 0.5461(2) -0.0405(2) 0.0192(7) Uani 1 1 d .
C52 C 0.8107(3) 0.4171(2) 0.0739(2) 0.0213(7) Uani 1 1 d .
C42 C 0.4167(3) 0.8908(2) 0.1316(2) 0.0177(7) Uani 1 1 d .
C23 C 0.5243(3) 0.4016(2) 0.4072(2) 0.0184(7) Uani 1 1 d .
C25 C 0.3429(3) 0.2813(2) 0.5982(2) 0.0208(7) Uani 1 1 d .
C59 C 0.9477(3) 0.3025(2) -0.0689(2) 0.0213(7) Uani 1 1 d .
C19 C 0.4385(3) 0.3023(2) 0.5301(2) 0.0206(7) Uani 1 1 d .
C6 C 0.5366(3) 0.9943(2) 0.2881(2) 0.0266(8) Uani 1 1 d .
H6 H 0.6028 0.9511 0.2902 0.032 Uiso 1 1 calc R
C22 C 0.6195(3) 0.3341(2) 0.3901(2) 0.0215(7) Uani 1 1 d .
C14 C 0.3242(3) 0.8327(2) 0.2682(2) 0.0180(7) Uani 1 1 d .
C18 C 0.4399(3) 0.3848(2) 0.4750(2) 0.0189(7) Uani 1 1 d .
C37 C 0.3241(3) 0.9577(2) 0.1223(2) 0.0188(7) Uani 1 1 d .
C1 C 0.2601(3) 0.9899(2) 0.2079(2) 0.0205(7) Uani 1 1 d .
H1 H 0.1927 1.0372 0.2024 0.025 Uiso 1 1 calc R
C44 C 0.5906(3) 0.7632(2) -0.0301(2) 0.0205(7) Uani 1 1 d .
C9 C 0.2294(3) 0.8970(2) 0.2606(2) 0.0196(7) Uani 1 1 d .
C2 C 0.3488(3) 1.0305(2) 0.2511(2) 0.0216(7) Uani 1 1 d .
C41 C 0.4756(3) 0.8524(2) 0.0586(2) 0.0180(7) Uani 1 1 d .
C60 C 1.0587(3) 0.2935(2) -0.0535(2) 0.0257(8) Uani 1 1 d .
H60 H 1.0936 0.3498 -0.0438 0.031 Uiso 1 1 calc R
C21 C 0.6276(3) 0.2530(2) 0.4483(2) 0.0219(7) Uani 1 1 d .
C40 C 0.4476(3) 0.8793(2) -0.0219(2) 0.0189(7) Uani 1 1 d .
C50 C 0.8259(3) 0.4556(2) -0.0163(2) 0.0199(7) Uani 1 1 d .
C16 C 0.3275(3) 0.6036(2) 0.3814(2) 0.0204(7) Uani 1 1 d .
C20 C 0.5374(3) 0.2388(2) 0.5151(2) 0.0230(7) Uani 1 1 d .
H20 H 0.5438 0.1826 0.5525 0.028 Uiso 1 1 calc R
C39 C 0.3572(3) 0.9500(2) -0.0297(2) 0.0206(7) Uani 1 1 d .
H39 H 0.3376 0.9709 -0.0837 0.025 Uiso 1 1 calc R
C49 C 0.8874(3) 0.4014(2) -0.0817(2) 0.0205(7) Uani 1 1 d .
C26 C 0.2951(3) 0.1921(2) 0.6035(2) 0.0252(8) Uani 1 1 d .
H26 H 0.3247 0.1453 0.5636 0.030 Uiso 1 1 calc R
C15 C 0.2148(3) 0.6299(2) 0.3976(2) 0.0215(7) Uani 1 1 d .
H15 H 0.1584 0.5930 0.4306 0.026 Uiso 1 1 calc R
C30 C 0.2978(3) 0.3491(3) 0.6568(2) 0.0297(8) Uani 1 1 d .
H30 H 0.3278 0.4108 0.6533 0.036 Uiso 1 1 calc R
C63 C 0.9596(3) 0.1294(3) -0.0813(2) 0.0303(8) Uani 1 1 d .
H63 H 0.9251 0.0728 -0.0906 0.036 Uiso 1 1 calc R
C11 C 0.1031(3) 0.7901(3) 0.3473(2) 0.0253(8) Uani 1 1 d .
H11 H 0.0290 0.7764 0.3744 0.030 Uiso 1 1 calc R
C38 C 0.2972(3) 0.9885(2) 0.0429(2) 0.0207(7) Uani 1 1 d .
H38 H 0.2364 1.0370 0.0384 0.025 Uiso 1 1 calc R
C61 C 1.1199(3) 0.2033(2) -0.0519(2) 0.0277(8) Uani 1 1 d .
H61 H 1.1961 0.1980 -0.0411 0.033 Uiso 1 1 calc R
C64 C 0.8979(3) 0.2198(3) -0.0831(2) 0.0283(8) Uani 1 1 d .
H64 H 0.8218 0.2248 -0.0940 0.034 Uiso 1 1 calc R
C58 C 0.7853(3) 0.6284(2) -0.3165(2) 0.0249(8) Uani 1 1 d .
H58 H 0.7139 0.6451 -0.2831 0.030 Uiso 1 1 calc R
C28 C 0.1621(3) 0.2387(3) 0.7250(2) 0.0320(9) Uani 1 1 d .
H28 H 0.1005 0.2245 0.7682 0.038 Uiso 1 1 calc R
C24 C 0.6958(3) 0.3505(2) 0.3080(2) 0.0236(8) Uani 1 1 d .
C7 C 0.4451(3) 0.9662(2) 0.2565(2) 0.0198(7) Uani 1 1 d .
C5 C 0.5301(3) 1.0881(3) 0.3170(2) 0.0333(9) Uani 1 1 d .
H5 H 0.5931 1.1087 0.3382 0.040 Uiso 1 1 calc R
C3 C 0.3414(3) 1.1225(2) 0.2818(2) 0.0250(8) Uani 1 1 d .
H3 H 0.2748 1.1653 0.2803 0.030 Uiso 1 1 calc R
C32 C 0.7293(3) 0.0864(3) 0.4672(3) 0.0357(9) Uani 1 1 d .
H32 H 0.6585 0.0606 0.4883 0.043 Uiso 1 1 calc R
C54 C 0.9719(3) 0.5448(3) -0.3304(2) 0.0328(9) Uani 1 1 d .
H54 H 1.0300 0.5057 -0.3068 0.039 Uiso 1 1 calc R
C31 C 0.7320(3) 0.1852(3) 0.4427(2) 0.0271(8) Uani 1 1 d .
C27 C 0.2053(3) 0.1712(3) 0.6663(2) 0.0306(9) Uani 1 1 d .
H27 H 0.1732 0.1105 0.6691 0.037 Uiso 1 1 calc R
C47 C 0.8494(3) 0.5310(2) -0.1908(2) 0.0214(7) Uani 1 1 d .
C34 C 0.9314(4) 0.0620(4) 0.4310(3) 0.0490(12) Uani 1 1 d .
H34 H 0.9987 0.0192 0.4255 0.059 Uiso 1 1 calc R
C4 C 0.4333(3) 1.1511(3) 0.3150(2) 0.0291(8) Uani 1 1 d .
H4 H 0.4295 1.2138 0.3363 0.035 Uiso 1 1 calc R
C53 C 0.8675(3) 0.5693(2) -0.2800(2) 0.0234(8) Uani 1 1 d .
C35 C 0.9373(3) 0.1592(3) 0.4087(3) 0.0417(10) Uani 1 1 d .
H35 H 1.0088 0.1844 0.3890 0.050 Uiso 1 1 calc R
C33 C 0.8272(4) 0.0260(3) 0.4614(3) 0.0471(11) Uani 1 1 d .
H33 H 0.8237 -0.0411 0.4784 0.056 Uiso 1 1 calc R
C56 C 0.9069(4) 0.6371(3) -0.4497(3) 0.0431(11) Uani 1 1 d .
H56 H 0.9200 0.6598 -0.5076 0.052 Uiso 1 1 calc R
C57 C 0.8050(3) 0.6627(3) -0.3992(2) 0.0329(9) Uani 1 1 d .
H57 H 0.7484 0.7043 -0.4222 0.039 Uiso 1 1 calc R
C36 C 0.8380(3) 0.2206(3) 0.4152(2) 0.0335(9) Uani 1 1 d .
H36 H 0.8425 0.2882 0.4005 0.040 Uiso 1 1 calc R
C29 C 0.2091(3) 0.3266(3) 0.7203(3) 0.0363(9) Uani 1 1 d .
H29 H 0.1803 0.3725 0.7612 0.044 Uiso 1 1 calc R
C55 C 0.9900(4) 0.5779(3) -0.4148(3) 0.0445(11) Uani 1 1 d .
H55 H 1.0601 0.5599 -0.4492 0.053 Uiso 1 1 calc R
Cl1 Cl 0.61702(8) 0.37992(7) -0.12938(6) 0.0347(2) Uani 1 1 d .
Cl2 Cl 0.47983(8) 0.56548(7) -0.13753(8) 0.0456(3) Uani 1 1 d .
Cl3 Cl 1.12989(10) 0.92379(8) -0.21237(7) 0.0507(3) Uani 1 1 d .
Cl4 Cl 0.97132(11) 0.77224(10) -0.19101(8) 0.0629(4) Uani 1 1 d .
C66 C 0.4919(3) 0.4410(2) -0.1598(2) 0.0256(8) Uani 1 1 d .
H66A H 0.4248 0.4095 -0.1290 0.031 Uiso 1 1 calc R
H66B H 0.4933 0.4358 -0.2211 0.031 Uiso 1 1 calc R
C67 C 1.0412(4) 0.8518(3) -0.1418(3) 0.0502(12) Uani 1 1 d .
H67A H 0.9838 0.8946 -0.1075 0.060 Uiso 1 1 calc R
H67B H 1.0871 0.8133 -0.1029 0.060 Uiso 1 1 calc R
C8 C 0.4357(3) 0.8673(2) 0.2223(2) 0.0188(7) Uani 1 1 d .
H8 H 0.5027 0.8196 0.2280 0.023 Uiso 1 1 calc R

loop_
_atom_site_aniso_label
_atom_site_aniso_U_11
_atom_site_aniso_U_22
_atom_site_aniso_U_33
_atom_site_aniso_U_23
_atom_site_aniso_U_13
_atom_site_aniso_U_12
O6 0.0231(12) 0.0164(12) 0.0211(13) -0.0014(9) 0.0015(10) -0.0026(9)
O8 0.0365(14) 0.0178(13) 0.0235(13) -0.0008(10) 0.0031(11) -0.0005(10)
O5 0.0201(11) 0.0137(11) 0.0219(12) -0.0020(9) -0.0016(9) -0.0009(9)
O2 0.0238(12) 0.0151(11) 0.0194(12) 0.0003(9) 0.0002(10) -0.0021(9)
O3 0.0303(13) 0.0239(13) 0.0251(13) -0.0052(10) 0.0008(11) -0.0060(11)
O4 0.0388(15) 0.0220(13) 0.0254(14) -0.0075(11) 0.0038(12) -0.0036(11)
O1 0.0214(11) 0.0124(11) 0.0188(12) 0.0003(9) -0.0009(9) -0.0026(9)
O7 0.0374(14) 0.0215(13) 0.0212(13) -0.0041(10) -0.0022(11) -0.0083(11)
N1 0.0264(15) 0.0150(14) 0.0190(15) -0.0023(11) -0.0014(12) -0.0029(11)
C46 0.0185(16) 0.0151(17) 0.0232(19) -0.0015(14) -0.0003(14) -0.0020(13)
C12 0.0236(17) 0.0224(18) 0.0187(18) -0.0021(14) 0.0008(14) -0.0014(14)
C10 0.0197(16) 0.0229(18) 0.0212(18) -0.0017(14) -0.0004(14) 0.0059(14)
C62 0.0316(19) 0.0204(18) 0.027(2) 0.0003(15) -0.0061(16) 0.0011(15)
C45 0.0217(16) 0.0170(17) 0.0197(18) -0.0039(14) 0.0001(14) -0.0039(13)
N2 0.0222(14) 0.0165(14) 0.0230(16) -0.0026(12) -0.0011(12) -0.0027(11)
C48 0.0185(16) 0.0202(18) 0.0250(19) -0.0057(14) 0.0021(14) -0.0029(13)
C13 0.0212(16) 0.0150(16) 0.0166(17) -0.0037(13) -0.0019(13) 0.0023(13)
C43 0.0223(17) 0.0183(17) 0.0209(18) -0.0025(14) -0.0027(14) -0.0037(13)
C17 0.0258(17) 0.0146(16) 0.0161(17) -0.0015(13) -0.0005(14) -0.0057(13)
C51 0.0182(16) 0.0182(17) 0.0214(18) -0.0055(14) -0.0004(13) -0.0033(13)
C52 0.0201(17) 0.0199(19) 0.0233(19) -0.0061(14) 0.0005(14) -0.0010(13)
C42 0.0207(16) 0.0140(16) 0.0192(17) 0.0005(13) -0.0035(13) -0.0061(13)
C23 0.0277(17) 0.0102(16) 0.0184(17) -0.0018(13) -0.0029(14) -0.0073(13)
C25 0.0235(17) 0.0192(17) 0.0199(18) 0.0039(14) -0.0053(14) -0.0037(14)
C59 0.0252(17) 0.0187(17) 0.0182(18) -0.0019(14) 0.0024(14) -0.0018(14)
C19 0.0266(17) 0.0162(17) 0.0194(18) -0.0046(14) -0.0023(14) -0.0039(14)
C6 0.0324(19) 0.0199(18) 0.030(2) 0.0012(15) -0.0114(16) -0.0032(15)
C22 0.0224(17) 0.0197(17) 0.0230(19) -0.0069(14) -0.0027(14) -0.0022(14)
C14 0.0242(17) 0.0140(16) 0.0160(17) -0.0030(13) -0.0021(13) -0.0016(13)
C18 0.0232(17) 0.0153(16) 0.0194(17) -0.0048(13) -0.0048(14) -0.0016(13)
C37 0.0229(17) 0.0128(16) 0.0213(18) -0.0021(13) -0.0032(14) -0.0040(13)
C1 0.0217(17) 0.0152(16) 0.0246(19) -0.0014(14) -0.0056(14) 0.0022(13)
C44 0.0227(17) 0.0184(17) 0.0203(18) -0.0042(14) 0.0013(14) -0.0066(14)
C9 0.0268(17) 0.0127(16) 0.0193(18) -0.0041(13) -0.0040(14) 0.0016(13)
C2 0.0300(18) 0.0166(17) 0.0174(17) 0.0007(14) -0.0022(14) -0.0021(14)
C41 0.0177(16) 0.0107(16) 0.0255(18) -0.0015(13) -0.0021(14) -0.0020(12)
C60 0.0257(18) 0.0212(18) 0.032(2) -0.0029(15) -0.0082(16) -0.0047(14)
C21 0.0277(18) 0.0148(17) 0.0251(19) -0.0060(14) -0.0067(15) -0.0026(14)
C40 0.0197(16) 0.0164(16) 0.0208(18) -0.0004(13) -0.0015(13) -0.0059(13)
C50 0.0200(16) 0.0185(17) 0.0219(18) -0.0042(14) -0.0022(14) -0.0043(13)
C16 0.0306(18) 0.0140(17) 0.0164(17) 0.0008(13) -0.0015(14) -0.0050(14)
C20 0.0308(19) 0.0190(18) 0.0213(18) -0.0028(14) -0.0085(15) -0.0039(14)
C39 0.0234(17) 0.0172(17) 0.0228(18) 0.0020(14) -0.0077(14) -0.0048(13)
C49 0.0173(16) 0.0206(17) 0.0240(19) -0.0029(14) -0.0022(14) -0.0048(13)
C26 0.0324(19) 0.0168(17) 0.0249(19) -0.0011(14) -0.0012(15) 0.0000(14)
C15 0.0222(17) 0.0217(18) 0.0184(18) 0.0010(14) 0.0049(14) -0.0059(14)
C30 0.037(2) 0.0202(19) 0.030(2) -0.0043(16) 0.0040(17) -0.0093(16)
C63 0.0297(19) 0.0205(19) 0.042(2) -0.0063(16) -0.0068(17) -0.0036(15)
C11 0.0209(17) 0.029(2) 0.0231(19) -0.0007(15) 0.0045(14) -0.0027(15)
C38 0.0202(16) 0.0132(16) 0.029(2) 0.0021(14) -0.0064(14) -0.0023(13)
C61 0.0251(18) 0.0244(19) 0.035(2) 0.0010(16) -0.0114(16) -0.0010(15)
C64 0.0221(18) 0.0240(19) 0.040(2) -0.0066(16) -0.0059(16) -0.0035(15)
C58 0.035(2) 0.0164(17) 0.025(2) -0.0041(14) -0.0043(16) -0.0074(15)
C28 0.030(2) 0.034(2) 0.030(2) 0.0017(17) 0.0027(16) -0.0080(16)
C24 0.0257(18) 0.0171(18) 0.028(2) -0.0036(15) -0.0028(15) 0.0002(14)
C7 0.0308(18) 0.0140(16) 0.0155(17) 0.0003(13) -0.0055(14) -0.0041(14)
C5 0.045(2) 0.025(2) 0.034(2) -0.0010(17) -0.0169(18) -0.0111(17)
C3 0.037(2) 0.0145(17) 0.0229(19) 0.0002(14) -0.0050(16) -0.0005(14)
C32 0.042(2) 0.026(2) 0.042(2) -0.0079(18) -0.0152(19) 0.0022(17)
C54 0.031(2) 0.034(2) 0.032(2) -0.0030(17) 0.0056(17) -0.0104(16)
C31 0.036(2) 0.0235(19) 0.0242(19) -0.0091(15) -0.0116(16) 0.0036(15)
C27 0.033(2) 0.0193(19) 0.039(2) 0.0040(16) -0.0014(17) -0.0083(15)
C47 0.0210(17) 0.0215(18) 0.0222(18) -0.0033(14) -0.0008(14) -0.0078(14)
C34 0.047(3) 0.058(3) 0.044(3) -0.023(2) -0.016(2) 0.021(2)
C4 0.047(2) 0.0197(18) 0.024(2) -0.0051(15) -0.0118(17) -0.0033(16)
C53 0.0278(18) 0.0187(18) 0.0240(19) -0.0050(14) 0.0017(15) -0.0098(14)
C35 0.034(2) 0.059(3) 0.033(2) -0.013(2) -0.0085(18) 0.007(2)
C33 0.066(3) 0.024(2) 0.057(3) -0.009(2) -0.031(2) 0.008(2)
C56 0.066(3) 0.041(2) 0.021(2) 0.0065(18) 0.002(2) -0.022(2)
C57 0.047(2) 0.024(2) 0.030(2) -0.0018(16) -0.0082(18) -0.0111(17)
C36 0.032(2) 0.039(2) 0.029(2) -0.0094(17) -0.0057(17) 0.0047(17)
C29 0.038(2) 0.034(2) 0.035(2) -0.0139(18) 0.0093(18) -0.0071(17)
C55 0.050(3) 0.049(3) 0.030(2) -0.004(2) 0.015(2) -0.014(2)
Cl1 0.0298(5) 0.0275(5) 0.0490(6) -0.0045(4) -0.0107(4) -0.0039(4)
Cl2 0.0354(5) 0.0271(5) 0.0779(8) -0.0179(5) -0.0145(5) -0.0001(4)
Cl3 0.0695(8) 0.0367(6) 0.0466(7) -0.0065(5) -0.0063(6) -0.0093(5)
Cl4 0.0655(8) 0.0645(8) 0.0624(8) 0.0161(6) -0.0191(6) -0.0259(6)
C66 0.0259(18) 0.0272(19) 0.0239(19) -0.0040(15) -0.0003(15) -0.0077(15)
C67 0.057(3) 0.041(3) 0.048(3) 0.002(2) -0.006(2) 0.009(2)
C8 0.0208(16) 0.0139(16) 0.0214(18) -0.0009(13) -0.0040(14) 0.0004(13)

loop_
_atom_type_symbol
_atom_type_description
_atom_type_scat_dispersion_real
_atom_type_scat_dispersion_imag
_atom_type_scat_source
C C 0.0033 0.0016 'International Tables Vol C Tables 4.2.6.8 and 6.1.1.4'
H H 0.0000 0.0000 'International Tables Vol C Tables 4.2.6.8 and 6.1.1.4'
N N 0.0061 0.0033 'International Tables Vol C Tables 4.2.6.8 and 6.1.1.4'
O O 0.0106 0.0060 'International Tables Vol C Tables 4.2.6.8 and 6.1.1.4'
Cl Cl 0.1484 0.1585 'International Tables Vol C Tables 4.2.6.8 and 6.1.1.4'

loop_
_geom_angle_atom_site_label_1
_geom_angle_atom_site_label_2
_geom_angle_atom_site_label_3
_geom_angle
C45 O6 C46 103.1(2)
C41 O5 C44 104.7(2)
C17 O2 C18 102.9(2)
C24 O4 H4O 116(3)
C13 O1 C16 105.0(2)
C52 O7 H7O 110(3)
C17 N1 C23 103.8(3)
C51 C46 C47 124.5(3)
C51 C46 O6 107.8(3)
C47 C46 O6 127.7(3)
C11 C12 C13 118.8(3)
C11 C12 C15 136.4(3)
C13 C12 C15 104.8(3)
C11 C10 C9 120.5(3)
C11 C10 H10 119.8
C9 C10 H10 119.8
C63 C62 C61 119.6(3)
C63 C62 H62 120.2
C61 C62 H62 120.2
N2 C45 O6 116.1(3)
N2 C45 C44 126.7(3)
O6 C45 C44 117.0(3)
C45 N2 C51 104.2(3)
C47 C48 C49 124.9(3)
C47 C48 H48 117.6
C49 C48 H48 117.6
O1 C13 C14 125.5(3)
O1 C13 C12 111.1(3)
C14 C13 C12 123.4(3)
C44 C43 C40 106.6(3)
C44 C43 H43 126.7
C40 C43 H43 126.7
N1 C17 O2 116.4(3)
N1 C17 C16 126.4(3)
O2 C17 C16 117.3(3)
C46 C51 C50 121.0(3)
C46 C51 N2 108.7(3)
C50 C51 N2 130.2(3)
O8 C52 O7 123.2(3)
O8 C52 C50 123.8(3)
O7 C52 C50 113.0(3)
C41 C42 C37 116.7(3)
C41 C42 C8 128.8(3)
C37 C42 C8 114.4(3)
C18 C23 N1 109.4(3)
C18 C23 C22 120.9(3)
N1 C23 C22 129.6(3)
C30 C25 C26 118.7(3)
C30 C25 C19 121.5(3)
C26 C25 C19 119.7(3)
C60 C59 C64 119.0(3)
C60 C59 C49 120.3(3)
C64 C59 C49 120.1(3)
C18 C19 C20 113.5(3)
C18 C19 C25 124.2(3)
C20 C19 C25 122.3(3)
C7 C6 C5 118.6(3)
C7 C6 H6 120.7
C5 C6 H6 120.7
C23 C22 C21 116.9(3)
C23 C22 C24 116.6(3)
C21 C22 C24 126.2(3)
C13 C14 C9 116.3(3)
C13 C14 C8 129.0(3)
C9 C14 C8 114.8(3)
C23 C18 O2 107.6(3)
C23 C18 C19 124.7(3)
O2 C18 C19 127.6(3)
C38 C37 C42 121.3(3)
C38 C37 C1 126.6(3)
C42 C37 C1 112.1(3)
C9 C1 C2 104.9(3)
C9 C1 C37 106.2(3)
C2 C1 C37 105.5(3)
C9 C1 H1 113.2
C2 C1 H1 113.2
C37 C1 H1 113.2
C43 C44 O5 112.4(3)
C43 C44 C45 133.5(3)
O5 C44 C45 113.6(3)
C14 C9 C10 121.9(3)
C14 C9 C1 112.3(3)
C10 C9 C1 125.8(3)
C3 C2 C7 120.3(3)
C3 C2 C1 126.0(3)
C7 C2 C1 113.7(3)
O5 C41 C42 125.5(3)
O5 C41 C40 111.4(3)
C42 C41 C40 123.0(3)
C59 C60 C61 120.8(3)
C59 C60 H60 119.6
C61 C60 H60 119.6
C20 C21 C22 119.4(3)
C20 C21 C31 119.5(3)
C22 C21 C31 121.0(3)
C41 C40 C39 119.0(3)
C41 C40 C43 104.9(3)
C39 C40 C43 136.1(3)
C51 C50 C49 116.5(3)
C51 C50 C52 121.3(3)
C49 C50 C52 122.2(3)
C15 C16 O1 111.9(3)
C15 C16 C17 133.5(3)
O1 C16 C17 114.6(3)
C19 C20 C21 124.3(3)
C19 C20 H20 117.8
C21 C20 H20 117.8
C38 C39 C40 118.5(3)
C38 C39 H39 120.8
C40 C39 H39 120.8
C48 C49 C50 119.8(3)
C48 C49 C59 115.6(3)
C50 C49 C59 124.5(3)
C27 C26 C25 120.7(3)
C27 C26 H26 119.6
C25 C26 H26 119.6
C16 C15 C12 107.3(3)
C16 C15 H15 126.4
C12 C15 H15 126.4
C29 C30 C25 120.0(3)
C29 C30 H30 120.0
C25 C30 H30 120.0
C62 C63 C64 120.6(3)
C62 C63 H63 119.7
C64 C63 H63 119.7
C10 C11 C12 119.1(3)
C10 C11 H11 120.4
C12 C11 H11 120.4
C39 C38 C37 121.4(3)
C39 C38 H38 119.3
C37 C38 H38 119.3
C62 C61 C60 120.0(3)
C62 C61 H61 120.0
C60 C61 H61 120.0
C59 C64 C63 119.9(3)
C59 C64 H64 120.0
C63 C64 H64 120.0
C57 C58 C53 121.4(3)
C57 C58 H58 119.3
C53 C58 H58 119.3
C29 C28 C27 119.5(3)
C29 C28 H28 120.2
C27 C28 H28 120.2
O3 C24 O4 123.9(3)
O3 C24 C22 122.7(3)
O4 C24 C22 113.2(3)
C6 C7 C2 120.9(3)
C6 C7 C8 126.4(3)
C2 C7 C8 112.6(3)
C4 C5 C6 121.1(3)
C4 C5 H5 119.5
C6 C5 H5 119.5
C2 C3 C4 119.1(3)
C2 C3 H3 120.5
C4 C3 H3 120.5
C33 C32 C31 121.0(4)
C33 C32 H32 119.5
C31 C32 H32 119.5
C55 C54 C53 119.7(4)
C55 C54 H54 120.1
C53 C54 H54 120.1
C32 C31 C36 117.6(3)
C32 C31 C21 122.5(3)
C36 C31 C21 119.8(3)
C26 C27 C28 120.1(3)
C26 C27 H27 120.0
C28 C27 H27 120.0
C46 C47 C48 113.2(3)
C46 C47 C53 124.9(3)
C48 C47 C53 121.9(3)
C35 C34 C33 120.0(4)
C35 C34 H34 120.0
C33 C34 H34 120.0
C5 C4 C3 120.0(3)
C5 C4 H4 120.0
C3 C4 H4 120.0
C58 C53 C54 118.4(3)
C58 C53 C47 122.9(3)
C54 C53 C47 118.6(3)
C34 C35 C36 119.5(4)
C34 C35 H35 120.3
C36 C35 H35 120.3
C32 C33 C34 120.5(4)
C32 C33 H33 119.7
C34 C33 H33 119.7
C57 C56 C55 119.2(4)
C57 C56 H56 120.4
C55 C56 H56 120.4
C58 C57 C56 120.4(4)
C58 C57 H57 119.8
C56 C57 H57 119.8
C35 C36 C31 121.4(4)
C35 C36 H36 119.3
C31 C36 H36 119.3
C28 C29 C30 120.9(3)
C28 C29 H29 119.5
C30 C29 H29 119.5
C54 C55 C56 120.8(4)
C54 C55 H55 119.6
C56 C55 H55 119.6
Cl1 C66 Cl2 111.11(18)
Cl1 C66 H66A 109.4
Cl2 C66 H66A 109.4
Cl1 C66 H66B 109.4
Cl2 C66 H66B 109.4
H66A C66 H66B 108.0
Cl3 C67 Cl4 113.6(3)
Cl3 C67 H67A 108.8
Cl4 C67 H67A 108.8
Cl3 C67 H67B 108.8
Cl4 C67 H67B 108.8
H67A C67 H67B 107.7
C14 C8 C42 105.0(2)
C14 C8 C7 105.5(3)
C42 C8 C7 104.8(2)
C14 C8 H8 113.5
C42 C8 H8 113.5
C7 C8 H8 113.5

loop_
_geom_bond_atom_site_label_1
_geom_bond_atom_site_label_2
_geom_bond_distance
O6 C45 1.374(4)
O6 C46 1.392(4)
O8 C52 1.215(4)
O5 C41 1.366(4)
O5 C44 1.390(4)
O2 C17 1.369(4)
O2 C18 1.386(4)
O3 C24 1.217(4)
O4 C24 1.317(4)
O4 H4O 0.92(4)
O1 C13 1.376(4)
O1 C16 1.382(4)
O7 C52 1.321(4)
O7 H7O 0.91(4)
N1 C17 1.291(4)
N1 C23 1.386(4)
C46 C51 1.384(5)
C46 C47 1.388(5)
C12 C11 1.393(5)
C12 C13 1.404(4)
C12 C15 1.428(5)
C10 C11 1.377(5)
C10 C9 1.401(5)
C10 H10 0.9500
C62 C63 1.373(5)
C62 C61 1.381(5)
C62 H62 0.9500
C45 N2 1.290(4)
C45 C44 1.447(5)
N2 C51 1.405(4)
C48 C47 1.391(5)
C48 C49 1.397(5)
C48 H48 0.9500
C13 C14 1.377(4)
C43 C44 1.343(5)
C43 C40 1.436(4)
C43 H43 0.9500
C17 C16 1.444(5)
C51 C50 1.400(5)
C52 C50 1.491(5)
C42 C41 1.382(4)
C42 C37 1.395(4)
C42 C8 1.516(4)
C23 C18 1.380(5)
C23 C22 1.408(5)
C25 C30 1.389(5)
C25 C26 1.398(5)
C25 C19 1.481(5)
C59 C60 1.382(5)
C59 C64 1.388(5)
C59 C49 1.500(5)
C19 C18 1.388(5)
C19 C20 1.405(5)
C6 C7 1.376(5)
C6 C5 1.401(5)
C6 H6 0.9500
C22 C21 1.409(5)
C22 C24 1.491(5)
C14 C9 1.391(4)
C14 C8 1.514(4)
C37 C38 1.391(5)
C37 C1 1.536(5)
C1 C9 1.523(5)
C1 C2 1.526(5)
C1 H1 1.0000
C2 C3 1.391(5)
C2 C7 1.397(5)
C41 C40 1.402(5)
C60 C61 1.387(5)
C60 H60 0.9500
C21 C20 1.408(5)
C21 C31 1.485(5)
C40 C39 1.403(4)
C50 C49 1.405(5)
C16 C15 1.352(5)
C20 H20 0.9500
C39 C38 1.381(5)
C39 H39 0.9500
C26 C27 1.383(5)
C26 H26 0.9500
C15 H15 0.9500
C30 C29 1.386(5)
C30 H30 0.9500
C63 C64 1.392(5)
C63 H63 0.9500
C11 H11 0.9500
C38 H38 0.9500
C61 H61 0.9500
C64 H64 0.9500
C58 C57 1.366(5)
C58 C53 1.393(5)
C58 H58 0.9500
C28 C29 1.377(5)
C28 C27 1.384(5)
C28 H28 0.9500
C7 C8 1.533(4)
C5 C4 1.386(5)
C5 H5 0.9500
C3 C4 1.397(5)
C3 H3 0.9500
C32 C33 1.368(6)
C32 C31 1.393(5)
C32 H32 0.9500
C54 C55 1.385(6)
C54 C53 1.401(5)
C54 H54 0.9500
C31 C36 1.394(5)
C27 H27 0.9500
C47 C53 1.476(5)
C34 C35 1.368(6)
C34 C33 1.385(7)
C34 H34 0.9500
C4 H4 0.9500
C35 C36 1.388(5)
C35 H35 0.9500
C33 H33 0.9500
C56 C57 1.382(6)
C56 C55 1.389(6)
C56 H56 0.9500
C57 H57 0.9500
C36 H36 0.9500
C29 H29 0.9500
C55 H55 0.9500
Cl1 C66 1.768(4)
Cl2 C66 1.773(3)
Cl3 C67 1.740(5)
Cl4 C67 1.746(5)
C66 H66A 0.9900
C66 H66B 0.9900
C67 H67A 0.9900
C67 H67B 0.9900
C8 H8 1.0000

loop_
_geom_hbond_atom_site_label_D
_geom_hbond_atom_site_label_H
_geom_hbond_atom_site_label_A
_geom_hbond_distance_DH
_geom_hbond_distance_HA
_geom_hbond_distance_DA
_geom_hbond_angle_DHA
O7 H7O O3 0.91(4) 1.78(4) 2.676(3) 168(4)
O4 H4O O8 0.92(4) 1.82(5) 2.734(3) 170(4)
